data_4511128
loop_
_publ_author_name
'Li, Ming-Xing'
'Wang, Hui'
'Liang, Sheng-Wen'
'Shao, Min'
'He, Xiang'
'Wang, Zhao-Xi'
'Zhu, Shou-Rong'

_publ_section_title
;
 Solvothermal Synthesis and Diverse Coordinate Structures of a Series of
 Luminescent Copper(I) Thiocyanate Coordination Polymers Based on
 N-Heterocyclic Ligands
;
_journal_issue 11
_journal_name_full 'Crystal Growth &amp; Design'
_journal_page_first 4626
_journal_page_last 4633
_journal_paper_doi 10.1021/cg900079p
_journal_volume 9
_journal_year 2009
_chemical_formula_sum 'C7 H5 Cu N6 S'
_chemical_formula_weight 268.77
_chemical_name_systematic ?
_space_group_IT_number 14
_symmetry_cell_setting monoclinic
_symmetry_space_group_name_Hall '-P 2ybc'
_symmetry_space_group_name_H-M 'P 1 21/c 1'
_atom_sites_solution_hydrogens geom
_atom_sites_solution_primary direct
_atom_sites_solution_secondary difmap
_audit_creation_method SHELXL-97
_audit_update_record
;
2008-07-31 # Formatted by publCIF
;
_cell_angle_alpha 90.00
_cell_angle_beta 99.999(2)
_cell_angle_gamma 90.00
_cell_formula_units_Z 4
_cell_length_a 5.7243(7)
_cell_length_b 17.842(2)
_cell_length_c 9.1778(11)
_cell_measurement_reflns_used 956
_cell_measurement_temperature 296(2)
_cell_measurement_theta_max 23.88
_cell_measurement_theta_min 2.28
_cell_volume 923.12(19)
_computing_cell_refinement 'Bruker SMART'
_computing_data_collection 'Bruker SMART'
_computing_data_reduction 'Bruker SAINT'
_computing_molecular_graphics 'Bruker SHELXTL'
_computing_publication_material 'Bruker SHELXTL'
_computing_structure_refinement 'SHELXL-97 (Sheldrick, 1997)'
_computing_structure_solution 'SHELXS-97 (Sheldrick, 1990)'
_diffrn_ambient_temperature 296(2)
_diffrn_measured_fraction_theta_full 0.997
_diffrn_measured_fraction_theta_max 0.997
_diffrn_measurement_device_type 'CCD area detector'
_diffrn_measurement_method 'phi and omega scans'
_diffrn_radiation_monochromator graphite
_diffrn_radiation_source 'fine-focus sealed tube'
_diffrn_radiation_type MoK\a
_diffrn_radiation_wavelength 0.71073
_diffrn_reflns_av_R_equivalents 0.0419
_diffrn_reflns_av_sigmaI/netI 0.0477
_diffrn_reflns_limit_h_max 6
_diffrn_reflns_limit_h_min -6
_diffrn_reflns_limit_k_max 19
_diffrn_reflns_limit_k_min -21
_diffrn_reflns_limit_l_max 10
_diffrn_reflns_limit_l_min -10
_diffrn_reflns_number 4733
_diffrn_reflns_theta_full 25.05
_diffrn_reflns_theta_max 25.05
_diffrn_reflns_theta_min 2.28
_exptl_absorpt_coefficient_mu 2.562
_exptl_absorpt_correction_T_max 0.6998
_exptl_absorpt_correction_T_min 0.6283
_exptl_absorpt_correction_type multi-scan
_exptl_absorpt_process_details sadabs
_exptl_crystal_density_diffrn 1.934
_exptl_crystal_density_method 'not measured'
_exptl_crystal_F_000 536
_exptl_crystal_size_max 0.20
_exptl_crystal_size_mid 0.20
_exptl_crystal_size_min 0.15
_refine_diff_density_max 0.570
_refine_diff_density_min -0.442
_refine_diff_density_rms 0.084
_refine_ls_extinction_method none
_refine_ls_goodness_of_fit_ref 1.060
_refine_ls_hydrogen_treatment constr
_refine_ls_matrix_type full
_refine_ls_number_parameters 136
_refine_ls_number_reflns 1632
_refine_ls_number_restraints 0
_refine_ls_restrained_S_all 1.060
_refine_ls_R_factor_all 0.0623
_refine_ls_R_factor_gt 0.0401
_refine_ls_shift/su_max 0.000
_refine_ls_shift/su_mean 0.000
_refine_ls_structure_factor_coef Fsqd
_refine_ls_weighting_details 'calc w=1/[\s^2^(Fo^2^)+(0.0384P)^2^+0.6557P] where P=(Fo^2^+2Fc^2^)/3'
_refine_ls_weighting_scheme calc
_refine_ls_wR_factor_gt 0.0885
_refine_ls_wR_factor_ref 0.0977
_reflns_number_gt 1165
_reflns_number_total 1632
_reflns_threshold_expression >2sigma(I)
_cod_data_source_file cg900079p_si_003.cif
_cod_data_source_block complex_3
_cod_depositor_comments
;
The following automatic conversions were performed:

'_symmetry_cell_setting' value 'Monoclinic' changed to 'monoclinic'
according to
/usr/data/users/saulius/automatic-downloads/retrospective/ACS/lib/dictionaries/cif_core.dic
dictionary named 'cif_core.dic' version 2.4.2 from 2011-04-26.

Automatic conversion script
Id: cif_fix_values 2281 2013-09-26 08:29:07Z andrius 
;
_cod_original_sg_symbol_H-M P2(1)/c
_cod_database_code 4511128

loop_
_symmetry_equiv_pos_as_xyz
'x, y, z'
'-x, y+1/2, -z+1/2'
'-x, -y, -z'
'x, -y-1/2, z-1/2'

loop_
_atom_site_label
_atom_site_type_symbol
_atom_site_fract_x
_atom_site_fract_y
_atom_site_fract_z
_atom_site_U_iso_or_equiv
_atom_site_adp_type
_atom_site_occupancy
_atom_site_symmetry_multiplicity
_atom_site_calc_flag
_atom_site_refinement_flags
Cu1 Cu 0.15939(10) 0.02795(3) 0.85093(7) 0.0428(2) Uani 1 1 d .
S1 S -0.1507(2) 0.05353(8) 0.64001(14) 0.0468(4) Uani 1 1 d .
N1 N 0.0748(6) -0.07826(19) 0.9096(4) 0.0332(9) Uani 1 1 d .
N2 N 0.0812(6) 0.10216(19) 1.0070(4) 0.0324(9) Uani 1 1 d .
N3 N 0.0486(6) -0.19896(19) 0.8800(4) 0.0359(9) Uani 1 1 d .
N4 N 0.1486(6) -0.1360(2) 0.8431(4) 0.0374(9) Uani 1 1 d .
H4A H 0.2487 -0.1337 0.7834 0.045 Uiso 1 1 calc R
N5 N 0.5191(7) 0.3281(2) 0.8397(4) 0.0424(10) Uani 1 1 d .
N6 N -0.5470(7) 0.0269(2) 0.7731(4) 0.0448(10) Uani 1 1 d .
C1 C 0.0925(7) 0.1767(2) 1.0273(4) 0.0279(10) Uani 1 1 d .
C2 C 0.2419(7) 0.2286(2) 0.9625(4) 0.0302(10) Uani 1 1 d .
C3 C 0.2191(8) 0.3052(2) 0.9803(5) 0.0374(11) Uani 1 1 d .
H3 H 0.1087 0.3236 1.0346 0.045 Uiso 1 1 calc R
C4 C 0.3598(8) 0.3542(3) 0.9176(5) 0.0423(12) Uani 1 1 d .
H4 H 0.3437 0.4056 0.9297 0.051 Uiso 1 1 calc R
C5 C 0.5480(8) 0.2547(3) 0.8228(5) 0.0416(12) Uani 1 1 d .
H5 H 0.6609 0.2380 0.7687 0.050 Uiso 1 1 calc R
C6 C 0.4139(8) 0.2032(2) 0.8840(5) 0.0363(11) Uani 1 1 d .
H6 H 0.4379 0.1521 0.8730 0.044 Uiso 1 1 calc R
C7 C -0.3820(8) 0.0385(2) 0.7186(5) 0.0338(11) Uani 1 1 d .

loop_
_atom_site_aniso_label
_atom_site_aniso_U_11
_atom_site_aniso_U_22
_atom_site_aniso_U_33
_atom_site_aniso_U_23
_atom_site_aniso_U_13
_atom_site_aniso_U_12
Cu1 0.0404(4) 0.0339(4) 0.0627(4) -0.0028(3) 0.0326(3) -0.0028(3)
S1 0.0321(7) 0.0612(9) 0.0516(8) 0.0124(6) 0.0200(6) -0.0026(6)
N1 0.033(2) 0.031(2) 0.041(2) -0.0021(17) 0.0219(18) -0.0009(16)
N2 0.033(2) 0.031(2) 0.038(2) 0.0042(17) 0.0192(18) 0.0003(16)
N3 0.038(2) 0.031(2) 0.044(2) -0.0033(17) 0.0225(19) -0.0020(17)
N4 0.039(2) 0.037(2) 0.044(2) -0.0021(18) 0.0303(19) -0.0009(18)
N5 0.045(3) 0.040(3) 0.043(2) 0.0031(19) 0.009(2) -0.0103(19)
N6 0.033(2) 0.052(3) 0.053(2) -0.003(2) 0.020(2) -0.0029(19)
C1 0.028(2) 0.026(2) 0.031(2) 0.0010(19) 0.010(2) 0.0041(17)
C2 0.027(2) 0.035(3) 0.029(2) 0.0015(19) 0.007(2) -0.0008(19)
C3 0.037(3) 0.032(3) 0.046(3) -0.003(2) 0.015(2) -0.004(2)
C4 0.050(3) 0.032(3) 0.046(3) 0.000(2) 0.012(3) -0.009(2)
C5 0.032(3) 0.054(3) 0.042(3) 0.003(3) 0.017(2) -0.004(2)
C6 0.039(3) 0.032(3) 0.041(3) -0.002(2) 0.014(2) -0.004(2)
C7 0.035(3) 0.028(3) 0.040(3) -0.003(2) 0.013(2) 0.0002(19)

loop_
_atom_type_symbol
_atom_type_description
_atom_type_scat_dispersion_real
_atom_type_scat_dispersion_imag
_atom_type_scat_source
C C 0.0033 0.0016 'International Tables Vol C Tables 4.2.6.8 and 6.1.1.4'
H H 0.0000 0.0000 'International Tables Vol C Tables 4.2.6.8 and 6.1.1.4'
Cu Cu 0.3201 1.2651 'International Tables Vol C Tables 4.2.6.8 and 6.1.1.4'
N N 0.0061 0.0033 'International Tables Vol C Tables 4.2.6.8 and 6.1.1.4'
S S 0.1246 0.1234 'International Tables Vol C Tables 4.2.6.8 and 6.1.1.4'

loop_
_geom_angle_atom_site_label_1
_geom_angle_atom_site_label_2
_geom_angle_atom_site_label_3
_geom_angle
_geom_angle_site_symmetry_1
_geom_angle_site_symmetry_3
N6 Cu1 N1 110.36(15) 1_655 .
N6 Cu1 N2 124.79(15) 1_655 .
N1 Cu1 N2 108.81(12) . .
N6 Cu1 S1 105.55(12) 1_655 .
N1 Cu1 S1 102.09(11) . .
N2 Cu1 S1 102.51(10) . .
C7 S1 Cu1 98.81(17) . .
N4 N1 N2 108.5(3) . 3_557
N4 N1 Cu1 119.8(2) . .
N2 N1 Cu1 130.8(3) 3_557 .
C1 N2 N1 104.8(3) . 3_557
C1 N2 Cu1 136.4(3) . .
N1 N2 Cu1 116.1(3) 3_557 .
N4 N3 C1 104.2(3) . 3_557
N1 N4 N3 111.1(3) . .
N1 N4 H4A 124.5 . .
N3 N4 H4A 124.5 . .
C5 N5 C4 121.0(4) . .
C7 N6 Cu1 168.5(4) . 1_455
N3 C1 N2 111.4(3) 3_557 .
N3 C1 C2 122.4(4) 3_557 .
N2 C1 C2 126.2(4) . .
C3 C2 C6 118.1(4) . .
C3 C2 C1 120.4(4) . .
C6 C2 C1 121.5(4) . .
C4 C3 C2 120.2(4) . .
C4 C3 H3 119.9 . .
C2 C3 H3 119.9 . .
N5 C4 C3 120.2(4) . .
N5 C4 H4 119.9 . .
C3 C4 H4 119.9 . .
N5 C5 C6 121.2(4) . .
N5 C5 H5 119.4 . .
C6 C5 H5 119.4 . .
C5 C6 C2 119.2(4) . .
C5 C6 H6 120.4 . .
C2 C6 H6 120.4 . .
N6 C7 S1 179.0(4) . .

loop_
_geom_bond_atom_site_label_1
_geom_bond_atom_site_label_2
_geom_bond_distance
_geom_bond_site_symmetry_2
Cu1 N6 1.937(4) 1_655
Cu1 N1 2.051(3) .
Cu1 N2 2.056(3) .
Cu1 S1 2.4316(15) .
S1 C7 1.636(4) .
N1 N4 1.305(4) .
N1 N2 1.343(4) 3_557
N2 C1 1.343(5) .
N2 N1 1.343(4) 3_557
N3 N4 1.331(5) .
N3 C1 1.332(5) 3_557
N4 H4A 0.8600 .
N5 C5 1.331(6) .
N5 C4 1.337(6) .
N6 C7 1.161(6) .
N6 Cu1 1.937(4) 1_455
C1 N3 1.332(5) 3_557
C1 C2 1.456(6) .
C2 C3 1.385(6) .
C2 C6 1.393(6) .
C3 C4 1.380(6) .
C3 H3 0.9300 .
C4 H4 0.9300 .
C5 C6 1.379(6) .
C5 H5 0.9300 .
C6 H6 0.9300 .

loop_
_geom_hbond_atom_site_label_D
_geom_hbond_atom_site_label_H
_geom_hbond_atom_site_label_A
_geom_hbond_distance_DH
_geom_hbond_distance_HA
_geom_hbond_distance_DA
_geom_hbond_angle_DHA
_geom_hbond_site_symmetry_A
N4 H4A N5 0.86 2.01 2.820(5) 157.2 2_646
